data_7050895
loop_
_publ_author_name
'Sun, Wen-Hua'
'Li, Zilong'
'Hu, Huaiming'
'Wu, Biao'
'Yang, Haijian'
'Zhu, Ning'
'Leng, Xuebing'
'Wang, Honggen'

_publ_section_title
;
 Synthesis and characterization of novel nickel(ii) complexes bearing
 N,P ligands and their catalytic activity in ethylene oligomerization
;
_journal_issue 10
_journal_name_full 'New Journal of Chemistry'
_journal_page_first 1474
_journal_paper_doi 10.1039/b203738f
_journal_volume 26
_journal_year 2002
_chemical_formula_sum 'C23 H20 Cl4 N Ni P'
_chemical_formula_weight 541.88
_chemical_melting_point 240
_chemical_name_common '[2-Methyl-8-(diphenylphosphino)quinoline]nickel(II) dichloride'
_chemical_name_systematic
; 
? 
;
_space_group_IT_number 2
_symmetry_cell_setting triclinic
_symmetry_space_group_name_Hall '-P 1'
_symmetry_space_group_name_H-M 'P -1'
_atom_sites_solution_hydrogens geom
_atom_sites_solution_primary direct
_atom_sites_solution_secondary difmap
_audit_creation_method SHELXL-97
_cell_angle_alpha 95.605(4)
_cell_angle_beta 103.724(6)
_cell_angle_gamma 114.101(6)
_cell_formula_units_Z 2
_cell_length_a 10.9073(7)
_cell_length_b 11.0443(3)
_cell_length_c 11.5761(5)
_cell_measurement_reflns_used 5387
_cell_measurement_temperature 293(2)
_cell_measurement_theta_max 27.48
_cell_measurement_theta_min 2.07
_cell_volume 1206.47(13)
_computing_cell_refinement 'RAPID AUTO (Rigaku, 2001)'
_computing_data_collection 'RAPID AUTO (Rigaku, 2001)'
_computing_data_reduction 'RAPID AUTO (Rigaku, 2001)'
_computing_molecular_graphics 'SHELXTL (Siemens, 1994)'
_computing_publication_material 'SHELXTL (Siemens, 1994)'
_computing_structure_refinement 'SHELXL-97 (Sheldrick, 1997)'
_computing_structure_solution 'SHELXS-97 (Sheldrick, 1990)'
_diffrn_ambient_temperature 293(2)
_diffrn_measured_fraction_theta_full 0.977
_diffrn_measured_fraction_theta_max 0.977
_diffrn_measurement_device_type 'Rigaku R-AXIS RAPID IP'
_diffrn_measurement_method Oscillation
_diffrn_radiation_monochromator graphite
_diffrn_radiation_source 'rotating anode'
_diffrn_radiation_type MoK\a
_diffrn_radiation_wavelength 0.71073
_diffrn_reflns_av_R_equivalents 0.0417
_diffrn_reflns_av_sigmaI/netI 0.0452
_diffrn_reflns_limit_h_max 14
_diffrn_reflns_limit_h_min -13
_diffrn_reflns_limit_k_max 14
_diffrn_reflns_limit_k_min -14
_diffrn_reflns_limit_l_max 15
_diffrn_reflns_limit_l_min -15
_diffrn_reflns_number 8314
_diffrn_reflns_theta_full 27.48
_diffrn_reflns_theta_max 27.48
_diffrn_reflns_theta_min 2.07
_diffrn_standards_decay_% 0
_exptl_absorpt_coefficient_mu 1.324
_exptl_absorpt_correction_T_max 0.8261
_exptl_absorpt_correction_T_min 0.6843
_exptl_absorpt_correction_type empirical
_exptl_absorpt_process_details 'PSI scans'
_exptl_crystal_colour 'Light green'
_exptl_crystal_density_diffrn 1.492
_exptl_crystal_density_method 'not measured'
_exptl_crystal_description Block
_exptl_crystal_F_000 552
_exptl_crystal_size_max 0.31
_exptl_crystal_size_mid 0.24
_exptl_crystal_size_min 0.15
_refine_diff_density_max 0.913
_refine_diff_density_min -0.711
_refine_diff_density_rms 0.101
_refine_ls_extinction_coef 0.013(3)
_refine_ls_extinction_expression Fc^*^=kFc[1+0.001xFc^2^\l^3^/sin(2\q)]^-1/4^
_refine_ls_extinction_method SHELXL
_refine_ls_goodness_of_fit_ref 1.045
_refine_ls_hydrogen_treatment riding
_refine_ls_matrix_type full
_refine_ls_number_parameters 290
_refine_ls_number_reflns 5387
_refine_ls_number_restraints 0
_refine_ls_restrained_S_all 1.045
_refine_ls_R_factor_all 0.0726
_refine_ls_R_factor_gt 0.0564
_refine_ls_shift/su_max 0.001
_refine_ls_shift/su_mean 0.000
_refine_ls_structure_factor_coef Fsqd
_refine_ls_weighting_details 'calc w=1/[\s^2^(Fo^2^)+(0.0920P)^2^+1.0914P] where P=(Fo^2^+2Fc^2^)/3'
_refine_ls_weighting_scheme calc
_refine_ls_wR_factor_gt 0.1497
_refine_ls_wR_factor_ref 0.1604
_reflns_number_gt 4221
_reflns_number_total 5387
_reflns_threshold_expression >2sigma(I)
_cod_data_source_file b203738f.txt
_cod_data_source_block global
_cod_depositor_comments
;
The following automatic conversions were performed:
'_atom_site_symetry_multiplicity' tag replaced with
'_atom_site_symmetry_multiplicity'.

Automatic conversion script
Id: cif_correct_tags 1440 2010-10-19 06:21:57Z saulius 

The following automatic conversions were performed:
'_symmetry_cell_setting' value 'Triclinic' changed to 'triclinic'
according to '/home/saulius/struct/CIF-dictionaries/cif_core.dic'
dictionary named 'cif_core.dic' version 2.4.1 from
2010-06-29.

'_exptl_absorpt_correction_type' value 'Empirical' changed to
'empirical' according to
'/home/saulius/struct/CIF-dictionaries/cif_core.dic' dictionary named
'cif_core.dic' version 2.4.1 from 2010-06-29.

Automatic conversion script
Id: cif_fix_enum 1527 2010-12-29 10:47:43Z saulius 
;
_cod_original_cell_volume 1206.46(10)
_cod_original_sg_symbol_H-M P-1
_cod_database_code 7050895

loop_
_symmetry_equiv_pos_as_xyz
'x, y, z'
'-x, -y, -z'

loop_
_atom_site_label
_atom_site_type_symbol
_atom_site_fract_x
_atom_site_fract_y
_atom_site_fract_z
_atom_site_U_iso_or_equiv
_atom_site_adp_type
_atom_site_occupancy
_atom_site_symmetry_multiplicity
_atom_site_calc_flag
_atom_site_refinement_flags
_atom_site_disorder_assembly
_atom_site_disorder_group
Ni1 Ni -0.58680(5) -0.42991(4) -0.92174(4) 0.03112(17) Uani 1 1 d . . .
P1 P -0.41537(10) -0.23702(9) -0.78482(8) 0.0307(2) Uani 1 1 d . . .
Cl1 Cl -0.46148(10) -0.57014(9) -0.89145(8) 0.0384(2) Uani 1 1 d . . .
Cl2 Cl -0.73287(11) -0.53881(12) -0.81599(10) 0.0524(3) Uani 1 1 d . . .
N1 N -0.6875(3) -0.3077(3) -0.9671(3) 0.0340(6) Uani 1 1 d . . .
C1 C -0.4043(4) -0.2379(4) -0.6271(3) 0.0365(8) Uani 1 1 d . . .
C2 C -0.4295(7) -0.1533(6) -0.5525(4) 0.0643(14) Uani 1 1 d . . .
H2A H -0.4536 -0.0885 -0.5829 0.077 Uiso 1 1 calc R . .
C3 C -0.4199(8) -0.1619(7) -0.4327(5) 0.0790(18) Uani 1 1 d . . .
H3A H -0.4366 -0.1025 -0.3832 0.095 Uiso 1 1 calc R . .
C4 C -0.3866(6) -0.2560(6) -0.3871(4) 0.0606(12) Uani 1 1 d . . .
H4A H -0.3832 -0.2636 -0.3073 0.073 Uiso 1 1 calc R . .
C5 C -0.3579(7) -0.3401(5) -0.4589(4) 0.0674(14) Uani 1 1 d . . .
H5A H -0.3321 -0.4033 -0.4270 0.081 Uiso 1 1 calc R . .
C6 C -0.3670(7) -0.3316(5) -0.5786(4) 0.0648(14) Uani 1 1 d . . .
H6A H -0.3478 -0.3897 -0.6270 0.078 Uiso 1 1 calc R . .
C7 C -0.2334(4) -0.1582(4) -0.7848(3) 0.0373(8) Uani 1 1 d . . .
C8 C -0.1999(4) -0.1970(4) -0.8859(4) 0.0423(8) Uani 1 1 d . . .
H8A H -0.2701 -0.2655 -0.9507 0.051 Uiso 1 1 calc R . .
C9 C -0.0638(5) -0.1351(5) -0.8916(5) 0.0575(11) Uani 1 1 d . . .
H9A H -0.0427 -0.1616 -0.9602 0.069 Uiso 1 1 calc R . .
C10 C 0.0401(5) -0.0349(6) -0.7963(6) 0.0701(14) Uani 1 1 d . . .
H10A H 0.1318 0.0071 -0.8003 0.084 Uiso 1 1 calc R . .
C11 C 0.0092(5) 0.0036(6) -0.6954(5) 0.0754(16) Uani 1 1 d . . .
H11A H 0.0804 0.0718 -0.6310 0.091 Uiso 1 1 calc R . .
C12 C -0.1265(5) -0.0575(5) -0.6879(4) 0.0574(12) Uani 1 1 d . . .
H12A H -0.1462 -0.0315 -0.6183 0.069 Uiso 1 1 calc R . .
C13 C -0.4830(4) -0.1167(3) -0.8265(3) 0.0321(7) Uani 1 1 d . . .
C14 C -0.4102(4) 0.0211(4) -0.7808(3) 0.0400(8) Uani 1 1 d . . .
H14A H -0.3212 0.0567 -0.7240 0.048 Uiso 1 1 calc R . .
C15 C -0.4667(5) 0.1098(4) -0.8174(4) 0.0454(9) Uani 1 1 d . . .
H15A H -0.4151 0.2029 -0.7852 0.054 Uiso 1 1 calc R . .
C16 C -0.5957(5) 0.0601(4) -0.8992(4) 0.0447(9) Uani 1 1 d . . .
H16A H -0.6335 0.1191 -0.9218 0.054 Uiso 1 1 calc R . .
C17 C -0.6746(4) -0.0809(4) -0.9513(3) 0.0386(8) Uani 1 1 d . . .
C18 C -0.8064(4) -0.1362(5) -1.0404(4) 0.0461(9) Uani 1 1 d . . .
H18A H -0.8468 -0.0801 -1.0664 0.055 Uiso 1 1 calc R . .
C19 C -0.8745(4) -0.2712(5) -1.0883(4) 0.0508(10) Uani 1 1 d . . .
H19A H -0.9627 -0.3082 -1.1467 0.061 Uiso 1 1 calc R . .
C20 C -0.8128(4) -0.3567(4) -1.0505(4) 0.0424(8) Uani 1 1 d . . .
C21 C -0.6168(4) -0.1706(4) -0.9159(3) 0.0333(7) Uani 1 1 d . . .
C22 C -0.8886(5) -0.5061(5) -1.1070(4) 0.0556(11) Uani 1 1 d . . .
H22A H -0.8339 -0.5499 -1.0707 0.083 Uiso 1 1 calc R . .
H22B H -0.9014 -0.5196 -1.1930 0.083 Uiso 1 1 calc R . .
H22C H -0.9789 -0.5445 -1.0933 0.083 Uiso 1 1 calc R . .
C23 C -0.1896(15) 0.3779(14) -0.4297(11) 0.170(5) Uani 1 1 d . . .
Cl3 Cl -0.2039(5) 0.4149(5) -0.5771(4) 0.1358(14) Uani 0.70 1 d P A 1
Cl4 Cl -0.1781(9) 0.2310(8) -0.4203(8) 0.190(3) Uani 0.70 1 d P A 1
Cl3' Cl -0.164(3) 0.340(2) -0.564(3) 0.38(2) Uani 0.30 1 d P A 2
Cl4' Cl -0.145(4) 0.243(3) -0.391(5) 0.68(6) Uani 0.30 1 d P A 2

loop_
_atom_site_aniso_label
_atom_site_aniso_U_11
_atom_site_aniso_U_22
_atom_site_aniso_U_33
_atom_site_aniso_U_23
_atom_site_aniso_U_13
_atom_site_aniso_U_12
Ni1 0.0361(3) 0.0288(2) 0.0280(2) 0.00456(16) 0.00830(18) 0.01517(19)
P1 0.0351(4) 0.0304(4) 0.0259(4) 0.0046(3) 0.0081(3) 0.0149(4)
Cl1 0.0552(5) 0.0382(5) 0.0312(4) 0.0103(3) 0.0138(4) 0.0287(4)
Cl2 0.0459(5) 0.0647(7) 0.0492(6) 0.0250(5) 0.0207(5) 0.0212(5)
N1 0.0353(15) 0.0370(15) 0.0334(15) 0.0084(12) 0.0115(12) 0.0191(13)
C1 0.0409(18) 0.0336(18) 0.0266(16) 0.0051(13) 0.0048(14) 0.0119(15)
C2 0.099(4) 0.083(4) 0.044(2) 0.027(2) 0.037(3) 0.061(3)
C3 0.122(5) 0.110(5) 0.047(3) 0.029(3) 0.047(3) 0.078(4)
C4 0.068(3) 0.072(3) 0.033(2) 0.017(2) 0.016(2) 0.022(3)
C5 0.102(4) 0.063(3) 0.038(2) 0.020(2) 0.009(2) 0.041(3)
C6 0.109(4) 0.060(3) 0.041(2) 0.015(2) 0.019(3) 0.054(3)
C7 0.0359(18) 0.0374(19) 0.0365(18) 0.0076(15) 0.0087(15) 0.0158(15)
C8 0.046(2) 0.0385(19) 0.047(2) 0.0089(16) 0.0176(18) 0.0211(17)
C9 0.052(2) 0.062(3) 0.070(3) 0.017(2) 0.032(2) 0.029(2)
C10 0.041(2) 0.078(4) 0.086(4) 0.017(3) 0.025(3) 0.018(2)
C11 0.037(2) 0.081(4) 0.071(3) -0.004(3) 0.007(2) 0.001(2)
C12 0.042(2) 0.066(3) 0.045(2) -0.001(2) 0.0079(19) 0.011(2)
C13 0.0432(18) 0.0320(16) 0.0289(16) 0.0097(13) 0.0170(14) 0.0202(15)
C14 0.052(2) 0.0341(18) 0.0337(18) 0.0054(14) 0.0148(16) 0.0186(16)
C15 0.071(3) 0.0325(18) 0.040(2) 0.0101(15) 0.026(2) 0.0242(19)
C16 0.069(3) 0.040(2) 0.049(2) 0.0210(17) 0.034(2) 0.035(2)
C17 0.049(2) 0.044(2) 0.0395(19) 0.0173(16) 0.0239(17) 0.0293(17)
C18 0.047(2) 0.059(3) 0.053(2) 0.025(2) 0.0228(19) 0.036(2)
C19 0.038(2) 0.066(3) 0.056(3) 0.021(2) 0.0113(19) 0.030(2)
C20 0.0367(18) 0.050(2) 0.041(2) 0.0113(17) 0.0108(16) 0.0202(17)
C21 0.0398(18) 0.0370(18) 0.0337(17) 0.0124(14) 0.0200(15) 0.0215(15)
C22 0.043(2) 0.050(2) 0.055(3) 0.000(2) -0.0020(19) 0.0142(19)
C23 0.200(13) 0.169(11) 0.109(8) -0.032(8) -0.002(8) 0.092(10)
Cl3 0.115(3) 0.150(4) 0.099(2) 0.015(2) 0.0070(19) 0.035(3)
Cl4 0.219(7) 0.146(6) 0.184(5) 0.008(4) -0.007(5) 0.104(5)
Cl3' 0.31(3) 0.19(2) 0.35(3) -0.04(2) -0.09(3) -0.028(19)
Cl4' 0.56(5) 0.123(13) 0.83(8) -0.16(3) -0.56(6) 0.14(2)

loop_
_atom_type_symbol
_atom_type_description
_atom_type_scat_dispersion_real
_atom_type_scat_dispersion_imag
_atom_type_scat_source
C C 0.0033 0.0016 'International Tables Vol C Tables 4.2.6.8 and 6.1.1.4'
H H 0.0000 0.0000 'International Tables Vol C Tables 4.2.6.8 and 6.1.1.4'
N N 0.0061 0.0033 'International Tables Vol C Tables 4.2.6.8 and 6.1.1.4'
P P 0.1023 0.0942 'International Tables Vol C Tables 4.2.6.8 and 6.1.1.4'
Cl Cl 0.1484 0.1585 'International Tables Vol C Tables 4.2.6.8 and 6.1.1.4'
Ni Ni 0.3393 1.1124 'International Tables Vol C Tables 4.2.6.8 and 6.1.1.4'

loop_
_geom_angle_atom_site_label_1
_geom_angle_atom_site_label_2
_geom_angle_atom_site_label_3
_geom_angle
_geom_angle_site_symmetry_1
_geom_angle_site_symmetry_3
_geom_angle_publ_flag
N1 Ni1 Cl2 93.37(9) . . ?
N1 Ni1 P1 84.48(9) . . ?
Cl2 Ni1 P1 104.64(4) . . ?
N1 Ni1 Cl1 89.37(8) . 2_443 ?
Cl2 Ni1 Cl1 146.99(4) . 2_443 ?
P1 Ni1 Cl1 108.37(4) . 2_443 ?
N1 Ni1 Cl1 173.11(8) . . ?
Cl2 Ni1 Cl1 92.69(4) . . ?
P1 Ni1 Cl1 97.15(4) . . ?
Cl1 Ni1 Cl1 83.76(3) 2_443 . ?
C1 P1 C7 104.51(18) . . ?
C1 P1 C13 106.98(16) . . ?
C7 P1 C13 105.03(17) . . ?
C1 P1 Ni1 115.39(12) . . ?
C7 P1 Ni1 123.60(12) . . ?
C13 P1 Ni1 99.71(12) . . ?
Ni1 Cl1 Ni1 96.24(3) 2_443 . ?
C20 N1 C21 119.1(3) . . ?
C20 N1 Ni1 121.9(3) . . ?
C21 N1 Ni1 118.8(2) . . ?
C2 C1 C6 117.8(4) . . ?
C2 C1 P1 125.1(3) . . ?
C6 C1 P1 117.1(3) . . ?
C1 C2 C3 121.3(5) . . ?
C1 C2 H2A 119.3 . . ?
C3 C2 H2A 119.3 . . ?
C4 C3 C2 120.3(5) . . ?
C4 C3 H3A 119.8 . . ?
C2 C3 H3A 119.8 . . ?
C3 C4 C5 119.6(4) . . ?
C3 C4 H4A 120.2 . . ?
C5 C4 H4A 120.2 . . ?
C4 C5 C6 120.2(5) . . ?
C4 C5 H5A 119.9 . . ?
C6 C5 H5A 119.9 . . ?
C1 C6 C5 120.7(5) . . ?
C1 C6 H6A 119.6 . . ?
C5 C6 H6A 119.6 . . ?
C8 C7 C12 118.7(4) . . ?
C8 C7 P1 119.0(3) . . ?
C12 C7 P1 122.2(3) . . ?
C9 C8 C7 120.8(4) . . ?
C9 C8 H8A 119.6 . . ?
C7 C8 H8A 119.6 . . ?
C10 C9 C8 119.9(4) . . ?
C10 C9 H9A 120.0 . . ?
C8 C9 H9A 120.0 . . ?
C11 C10 C9 120.0(4) . . ?
C11 C10 H10A 120.0 . . ?
C9 C10 H10A 120.0 . . ?
C10 C11 C12 120.9(5) . . ?
C10 C11 H11A 119.6 . . ?
C12 C11 H11A 119.6 . . ?
C11 C12 C7 119.6(4) . . ?
C11 C12 H12A 120.2 . . ?
C7 C12 H12A 120.2 . . ?
C14 C13 C21 119.2(3) . . ?
C14 C13 P1 124.1(3) . . ?
C21 C13 P1 116.6(3) . . ?
C13 C14 C15 121.7(4) . . ?
C13 C14 H14A 119.1 . . ?
C15 C14 H14A 119.1 . . ?
C16 C15 C14 119.9(4) . . ?
C16 C15 H15A 120.0 . . ?
C14 C15 H15A 120.0 . . ?
C15 C16 C17 120.8(4) . . ?
C15 C16 H16A 119.6 . . ?
C17 C16 H16A 119.6 . . ?
C18 C17 C16 122.7(4) . . ?
C18 C17 C21 117.9(4) . . ?
C16 C17 C21 119.4(4) . . ?
C19 C18 C17 119.7(4) . . ?
C19 C18 H18A 120.1 . . ?
C17 C18 H18A 120.1 . . ?
C18 C19 C20 120.4(4) . . ?
C18 C19 H19A 119.8 . . ?
C20 C19 H19A 119.8 . . ?
N1 C20 C19 121.5(4) . . ?
N1 C20 C22 118.8(4) . . ?
C19 C20 C22 119.7(4) . . ?
N1 C21 C13 119.8(3) . . ?
N1 C21 C17 121.3(3) . . ?
C13 C21 C17 118.8(3) . . ?
C20 C22 H22A 109.5 . . ?
C20 C22 H22B 109.5 . . ?
H22A C22 H22B 109.5 . . ?
C20 C22 H22C 109.5 . . ?
H22A C22 H22C 109.5 . . ?
H22B C22 H22C 109.5 . . ?
Cl4 C23 Cl3' 78.9(12) . . ?
Cl4 C23 Cl3 113.8(7) . . ?
Cl3' C23 Cl3 36.5(11) . . ?
Cl4 C23 Cl4' 12.4(9) . . ?
Cl3' C23 Cl4' 85(2) . . ?
Cl3 C23 Cl4' 122(2) . . ?
C23 Cl3' Cl4' 49.6(15) . . ?
C23 Cl4' Cl3' 45.2(13) . . ?

loop_
_geom_bond_atom_site_label_1
_geom_bond_atom_site_label_2
_geom_bond_distance
_geom_bond_site_symmetry_2
_geom_bond_publ_flag
Ni1 N1 2.093(3) . ?
Ni1 Cl2 2.2653(10) . ?
Ni1 P1 2.2865(10) . ?
Ni1 Cl1 2.3439(9) 2_443 ?
Ni1 Cl1 2.4490(10) . ?
P1 C1 1.802(4) . ?
P1 C7 1.813(4) . ?
P1 C13 1.817(4) . ?
Cl1 Ni1 2.3439(9) 2_443 ?
N1 C20 1.327(5) . ?
N1 C21 1.376(5) . ?
C1 C2 1.364(6) . ?
C1 C6 1.378(6) . ?
C2 C3 1.382(6) . ?
C2 H2A 0.9300 . ?
C3 C4 1.347(8) . ?
C3 H3A 0.9300 . ?
C4 C5 1.364(8) . ?
C4 H4A 0.9300 . ?
C5 C6 1.381(6) . ?
C5 H5A 0.9300 . ?
C6 H6A 0.9300 . ?
C7 C8 1.385(5) . ?
C7 C12 1.390(6) . ?
C8 C9 1.380(6) . ?
C8 H8A 0.9300 . ?
C9 C10 1.367(8) . ?
C9 H9A 0.9300 . ?
C10 C11 1.366(8) . ?
C10 H10A 0.9300 . ?
C11 C12 1.382(7) . ?
C11 H11A 0.9300 . ?
C12 H12A 0.9300 . ?
C13 C14 1.372(5) . ?
C13 C21 1.417(5) . ?
C14 C15 1.403(6) . ?
C14 H14A 0.9300 . ?
C15 C16 1.347(6) . ?
C15 H15A 0.9300 . ?
C16 C17 1.416(6) . ?
C16 H16A 0.9300 . ?
C17 C18 1.400(6) . ?
C17 C21 1.419(5) . ?
C18 C19 1.350(7) . ?
C18 H18A 0.9300 . ?
C19 C20 1.413(6) . ?
C19 H19A 0.9300 . ?
C20 C22 1.501(6) . ?
C22 H22A 0.9600 . ?
C22 H22B 0.9600 . ?
C22 H22C 0.9600 . ?
C23 Cl4 1.689(15) . ?
C23 Cl3' 1.69(4) . ?
C23 Cl3 1.779(15) . ?
C23 Cl4' 1.82(3) . ?
Cl3' Cl4' 2.38(6) . ?
